data_7018974
loop_
_publ_author_name
'Liang, Li'
'Peng, Guo'
'Li, Guizhu'
'Lan, Yanhua'
'Powell, Annie K.'
'Deng, Hong'

_publ_section_title
;
 In situ hydrothermal synthesis of dysprosium(iii) single-molecule magnet
 with lanthanide salt as catalyst
;
_journal_issue 19
_journal_name_full 'Dalton Transactions'
_journal_page_first 5816
_journal_paper_doi 10.1039/c2dt30175j
_journal_volume 41
_journal_year 2012
_chemical_formula_moiety 'C32 H34 Dy2 N16 O16, 4(H2 O)'
_chemical_formula_sum 'C32 H42 Dy2 N16 O20'
_chemical_formula_weight 1295.82
_chemical_name_systematic
;
?
;
_space_group_IT_number 2
_symmetry_cell_setting triclinic
_symmetry_space_group_name_Hall '-P 1'
_symmetry_space_group_name_H-M 'P -1'
_atom_sites_solution_hydrogens geom
_atom_sites_solution_primary direct
_atom_sites_solution_secondary difmap
_audit_creation_method SHELXL-97
_cell_angle_alpha 117.3780(10)
_cell_angle_beta 98.139(2)
_cell_angle_gamma 99.356(2)
_cell_formula_units_Z 1
_cell_length_a 9.164(3)
_cell_length_b 11.9340(17)
_cell_length_c 12.1166(17)
_cell_measurement_reflns_used 3965
_cell_measurement_temperature 296(2)
_cell_measurement_theta_max 25.20
_cell_measurement_theta_min 1.95
_cell_volume 1125.1(4)
_computing_cell_refinement 'Apex2 (Bruker, 2005)'
_computing_data_collection 'Apex2 (Bruker, 2005)'
_computing_data_reduction 'Apex2 (Bruker, 2005)'
_computing_molecular_graphics 'SHELXTL 6.12'
_computing_publication_material 'SHELXTL 6.12'
_computing_structure_refinement 'SHELXTL 6.12'
_computing_structure_solution 'SHELXTL 6.12 (Bruker, 2000-2003)'
_diffrn_ambient_temperature 296(2)
_diffrn_measured_fraction_theta_full 0.981
_diffrn_measured_fraction_theta_max 0.981
_diffrn_measurement_device_type 'Bruker AXS SMART APEX CCD diffractometer'
_diffrn_measurement_method '\w scans'
_diffrn_radiation_monochromator graphite
_diffrn_radiation_source 'fine-focus sealed tube'
_diffrn_radiation_type MoK\a
_diffrn_radiation_wavelength 0.71073
_diffrn_reflns_av_R_equivalents 0.0177
_diffrn_reflns_av_sigmaI/netI 0.0326
_diffrn_reflns_limit_h_max 10
_diffrn_reflns_limit_h_min -10
_diffrn_reflns_limit_k_max 13
_diffrn_reflns_limit_k_min -14
_diffrn_reflns_limit_l_max 14
_diffrn_reflns_limit_l_min -10
_diffrn_reflns_number 5769
_diffrn_reflns_theta_full 25.20
_diffrn_reflns_theta_max 25.20
_diffrn_reflns_theta_min 1.95
_diffrn_standards_number 0
_exptl_absorpt_coefficient_mu 3.392
_exptl_absorpt_correction_T_max 0.4504
_exptl_absorpt_correction_T_min 0.4296
_exptl_absorpt_correction_type multi-scan
_exptl_absorpt_process_details 'Apex2 (Bruker, 2005)'
_exptl_crystal_colour colorless
_exptl_crystal_density_diffrn 1.913
_exptl_crystal_density_method 'not measured'
_exptl_crystal_description block
_exptl_crystal_F_000 638.0
_exptl_crystal_size_max 0.30
_exptl_crystal_size_mid 0.30
_exptl_crystal_size_min 0.28
_refine_diff_density_max 0.671
_refine_diff_density_min -0.668
_refine_diff_density_rms 0.101
_refine_ls_extinction_method none
_refine_ls_goodness_of_fit_ref 1.096
_refine_ls_hydrogen_treatment constr
_refine_ls_matrix_type full
_refine_ls_number_parameters 298
_refine_ls_number_reflns 3965
_refine_ls_number_restraints 0
_refine_ls_restrained_S_all 1.096
_refine_ls_R_factor_all 0.0249
_refine_ls_R_factor_gt 0.0235
_refine_ls_shift/su_max 0.002
_refine_ls_shift/su_mean 0.000
_refine_ls_structure_factor_coef Fsqd
_refine_ls_weighting_details 'calc w=1/[\s^2^(Fo^2^)+(0.0231P)^2^+1.3115P] where P=(Fo^2^+2Fc^2^)/3'
_refine_ls_weighting_scheme calc
_refine_ls_wR_factor_gt 0.0584
_refine_ls_wR_factor_ref 0.0591
_reflns_number_gt 3786
_reflns_number_total 3965
_reflns_threshold_expression >2sigma(I)
_cod_data_source_file c2dt30175j.txt
_cod_data_source_block 2
_cod_database_code 7018974

loop_
_symmetry_equiv_pos_as_xyz
'x, y, z'
'-x, -y, -z'

loop_
_atom_site_label
_atom_site_type_symbol
_atom_site_fract_x
_atom_site_fract_y
_atom_site_fract_z
_atom_site_U_iso_or_equiv
_atom_site_adp_type
_atom_site_occupancy
_atom_site_symmetry_multiplicity
_atom_site_calc_flag
_atom_site_refinement_flags
C1 C 0.4098(4) 0.4987(3) 0.3134(3) 0.0247(8) Uani 1 1 d .
C2 C 0.3478(4) 0.4857(3) 0.1856(3) 0.0254(8) Uani 1 1 d .
C3 C 0.2539(5) 0.5626(4) 0.1751(4) 0.0337(9) Uani 1 1 d .
H8 H 0.2289 0.6223 0.2475 0.040 Uiso 1 1 calc R
C4 C 0.1980(5) 0.5501(4) 0.0574(4) 0.0407(10) Uani 1 1 d .
H7 H 0.1359 0.6024 0.0512 0.049 Uiso 1 1 calc R
C5 C 0.2325(5) 0.4613(4) -0.0519(4) 0.0374(10) Uani 1 1 d .
H6 H 0.1941 0.4539 -0.1309 0.045 Uiso 1 1 calc R
C6 C 0.3259(4) 0.3827(3) -0.0423(3) 0.0249(8) Uani 1 1 d .
C7 C 0.3833(4) 0.3962(3) 0.0764(3) 0.0239(7) Uani 1 1 d .
H4 H 0.4464 0.3448 0.0832 0.029 Uiso 1 1 calc R
C8 C 0.3600(4) 0.2880(4) -0.1584(3) 0.0266(8) Uani 1 1 d .
C9 C 0.2125(4) 0.8702(4) 0.6692(4) 0.0275(8) Uani 1 1 d .
C10 C 0.1067(4) 0.9568(3) 0.7125(3) 0.0262(8) Uani 1 1 d .
C11 C 0.0006(2) 0.96650(19) 0.62540(18) 0.0311(8) Uani 1 1 d .
H21 H -0.0053 0.9192 0.5381 0.037 Uiso 1 1 calc R
O1W O 0.3925(2) 0.86184(19) 1.01346(18) 0.0373(7) Uani 1 1 d R
H1B H 0.4326 0.8602 0.9545 0.056 Uiso 1 1 d R
H1A H 0.3095 0.8024 0.9768 0.056 Uiso 1 1 d R
O2W O 0.1116(2) 0.35945(19) 0.59801(18) 0.0652(10) Uani 1 1 d R
H2B H 0.0221 0.3588 0.6095 0.098 Uiso 1 1 d R
H2A H 0.1438 0.3118 0.6247 0.098 Uiso 1 1 d R
C12 C -0.0961(5) 1.0463(4) 0.6683(4) 0.0362(9) Uani 1 1 d .
H14 H -0.1652 1.0546 0.6101 0.043 Uiso 1 1 calc R
C13 C -0.0897(4) 1.1139(4) 0.7979(4) 0.0337(9) Uani 1 1 d .
H13 H -0.1566 1.1657 0.8264 0.040 Uiso 1 1 calc R
C14 C 0.0155(4) 1.1050(3) 0.8859(3) 0.0256(8) Uani 1 1 d .
C15 C 0.1145(4) 1.0268(3) 0.8419(3) 0.0260(8) Uani 1 1 d .
H11 H 0.1869 1.0216 0.9003 0.031 Uiso 1 1 calc R
C16 C 0.0242(4) 1.1759(4) 1.0237(4) 0.0273(8) Uani 1 1 d .
Dy1 Dy 0.426767(18) 0.714686(15) 0.621247(14) 0.02224(7) Uani 1 1 d .
N1 N 0.4479(4) 0.2075(3) -0.1663(3) 0.0301(7) Uani 1 1 d .
H1 H 0.4943 0.2018 -0.1030 0.036 Uiso 1 1 calc R
N2 N 0.4522(4) 0.1368(3) -0.2889(3) 0.0362(8) Uani 1 1 d .
N3 N 0.3685(4) 0.1745(3) -0.3535(3) 0.0401(8) Uani 1 1 d .
N4 N 0.3089(4) 0.2680(3) -0.2763(3) 0.0352(8) Uani 1 1 d .
N5 N 0.1394(3) 1.1915(3) 1.1138(3) 0.0307(7) Uani 1 1 d .
N6 N 0.1034(4) 1.2613(3) 1.2257(3) 0.0355(8) Uani 1 1 d .
N7 N -0.0269(4) 1.2860(3) 1.2029(3) 0.0370(8) Uani 1 1 d .
N8 N -0.0811(4) 1.2332(3) 1.0755(3) 0.0346(8) Uani 1 1 d .
O7 O 0.4966(3) 0.4295(3) 0.3189(2) 0.0340(6) Uani 1 1 d .
O8 O 0.3719(3) 0.5791(3) 0.4081(2) 0.0358(7) Uani 1 1 d .
O9 O 0.1914(3) 0.7875(3) 0.5532(3) 0.0381(7) Uani 1 1 d .
O10 O 0.32304(14) 0.88286(12) 0.75307(12) 0.0320(6) Uani 1 1 d .
O3W O 0.21127(14) 0.60021(12) 0.64260(12) 0.0476(8) Uani 1 1 d R
H3B H 0.1518 0.6312 0.6849 0.071 Uiso 1 1 d R
H3A H 0.2935 0.6124 0.6887 0.071 Uiso 1 1 d R
O5W O 0.52065(14) 0.88761(12) 0.58351(12) 0.0455(8) Uani 1 1 d R
H5B H 0.5726 0.8744 0.5311 0.068 Uiso 1 1 d R
H5A H 0.5069 0.9609 0.6119 0.068 Uiso 1 1 d R
O6W O 0.67337(14) 0.70339(12) 0.57631(12) 0.0404(7) Uani 1 1 d R
H6B H 0.7467 0.7174 0.6329 0.061 Uiso 1 1 d R
H6A H 0.6932 0.6675 0.5061 0.061 Uiso 1 1 d R
O4W O 0.59050(14) 0.85670(12) 0.83349(12) 0.0332(6) Uani 1 1 d R
H4A H 0.6002 0.9356 0.8644 0.050 Uiso 1 1 d R
H4B H 0.6725 0.8428 0.8537 0.050 Uiso 1 1 d R

loop_
_atom_site_aniso_label
_atom_site_aniso_U_11
_atom_site_aniso_U_22
_atom_site_aniso_U_33
_atom_site_aniso_U_23
_atom_site_aniso_U_13
_atom_site_aniso_U_12
C1 0.0282(18) 0.0247(19) 0.0172(17) 0.0070(15) 0.0056(14) 0.0071(15)
C2 0.0296(18) 0.0233(19) 0.0197(18) 0.0073(15) 0.0062(14) 0.0081(15)
C3 0.043(2) 0.031(2) 0.0230(19) 0.0056(17) 0.0080(17) 0.0214(18)
C4 0.053(3) 0.039(2) 0.034(2) 0.016(2) 0.009(2) 0.029(2)
C5 0.053(3) 0.038(2) 0.0218(19) 0.0137(18) 0.0050(18) 0.021(2)
C6 0.0300(18) 0.0237(19) 0.0197(18) 0.0084(15) 0.0093(15) 0.0080(15)
C7 0.0282(18) 0.0218(18) 0.0201(18) 0.0073(15) 0.0080(14) 0.0103(15)
C8 0.0328(19) 0.0242(19) 0.0192(18) 0.0084(15) 0.0067(15) 0.0056(15)
C9 0.032(2) 0.0243(19) 0.029(2) 0.0120(17) 0.0152(16) 0.0117(16)
C10 0.0292(19) 0.0223(19) 0.0268(19) 0.0096(16) 0.0115(15) 0.0102(15)
C11 0.035(2) 0.034(2) 0.0243(19) 0.0129(17) 0.0089(16) 0.0136(17)
O1W 0.0327(15) 0.0503(18) 0.0270(14) 0.0175(13) 0.0080(12) 0.0101(13)
O2W 0.069(2) 0.041(2) 0.076(3) 0.0332(19) -0.010(2) 0.0034(17)
C12 0.041(2) 0.038(2) 0.032(2) 0.0170(19) 0.0059(18) 0.0189(19)
C13 0.0282(19) 0.034(2) 0.040(2) 0.0151(19) 0.0125(17) 0.0183(17)
C14 0.0263(18) 0.0218(18) 0.0269(19) 0.0091(15) 0.0093(15) 0.0085(15)
C15 0.0277(18) 0.0266(19) 0.0258(19) 0.0118(16) 0.0100(15) 0.0131(15)
C16 0.0254(18) 0.0258(19) 0.030(2) 0.0110(16) 0.0096(15) 0.0111(15)
Dy1 0.02887(10) 0.02383(10) 0.01326(9) 0.00553(7) 0.00902(7) 0.01309(7)
N1 0.0396(18) 0.0332(18) 0.0189(15) 0.0102(14) 0.0122(13) 0.0169(15)
N2 0.054(2) 0.0354(19) 0.0218(17) 0.0116(15) 0.0183(15) 0.0193(17)
N3 0.062(2) 0.037(2) 0.0215(17) 0.0114(15) 0.0161(16) 0.0187(18)
N4 0.052(2) 0.0352(19) 0.0196(16) 0.0116(15) 0.0105(15) 0.0185(16)
N5 0.0281(16) 0.0332(18) 0.0273(17) 0.0098(14) 0.0112(13) 0.0119(14)
N6 0.0309(17) 0.0369(19) 0.0279(17) 0.0071(15) 0.0090(14) 0.0087(15)
N7 0.0317(18) 0.040(2) 0.0318(18) 0.0085(16) 0.0136(14) 0.0150(15)
N8 0.0331(18) 0.0389(19) 0.0276(17) 0.0094(15) 0.0111(14) 0.0180(15)
O7 0.0467(16) 0.0398(16) 0.0250(14) 0.0181(12) 0.0132(12) 0.0252(14)
O8 0.0483(17) 0.0382(16) 0.0149(12) 0.0035(12) 0.0105(12) 0.0237(13)
O9 0.0453(16) 0.0419(17) 0.0253(14) 0.0095(13) 0.0132(12) 0.0254(14)
O10 0.0330(14) 0.0346(15) 0.0267(14) 0.0097(12) 0.0090(11) 0.0200(12)
O3W 0.0432(17) 0.0436(18) 0.070(2) 0.0287(17) 0.0382(16) 0.0244(14)
O5W 0.064(2) 0.0375(17) 0.0509(19) 0.0240(15) 0.0396(16) 0.0253(15)
O6W 0.0370(15) 0.060(2) 0.0276(15) 0.0179(14) 0.0169(12) 0.0245(14)
O4W 0.0317(14) 0.0329(15) 0.0274(14) 0.0070(12) 0.0045(11) 0.0166(12)

loop_
_atom_type_symbol
_atom_type_description
_atom_type_scat_dispersion_real
_atom_type_scat_dispersion_imag
_atom_type_scat_source
C C 0.0033 0.0016 'International Tables Vol C Tables 4.2.6.8 and 6.1.1.4'
H H 0.0000 0.0000 'International Tables Vol C Tables 4.2.6.8 and 6.1.1.4'
Dy Dy -0.1892 4.4098 'International Tables Vol C Tables 4.2.6.8 and 6.1.1.4'
N N 0.0061 0.0033 'International Tables Vol C Tables 4.2.6.8 and 6.1.1.4'
O O 0.0106 0.0060 'International Tables Vol C Tables 4.2.6.8 and 6.1.1.4'

loop_
_geom_angle_atom_site_label_1
_geom_angle_atom_site_label_2
_geom_angle_atom_site_label_3
_geom_angle
_geom_angle_site_symmetry_1
_geom_angle_site_symmetry_3
O7 C1 O8 124.3(3) . .
O7 C1 C2 118.2(3) . .
O8 C1 C2 117.5(3) . .
C7 C2 C3 119.4(3) . .
C7 C2 C1 120.2(3) . .
C3 C2 C1 120.3(3) . .
C4 C3 C2 119.8(3) . .
C4 C3 H8 120.1 . .
C2 C3 H8 120.1 . .
C3 C4 C5 121.2(4) . .
C3 C4 H7 119.4 . .
C5 C4 H7 119.4 . .
C4 C5 C6 119.3(4) . .
C4 C5 H6 120.4 . .
C6 C5 H6 120.4 . .
C7 C6 C5 119.5(3) . .
C7 C6 C8 121.6(3) . .
C5 C6 C8 118.9(3) . .
C6 C7 C2 120.8(3) . .
C6 C7 H4 119.6 . .
C2 C7 H4 119.6 . .
N4 C8 N1 107.6(3) . .
N4 C8 C6 125.6(3) . .
N1 C8 C6 126.8(3) . .
O9 C9 O10 121.0(3) . .
O9 C9 C10 120.8(3) . .
O10 C9 C10 118.1(3) . .
C15 C10 C11 119.6(3) . .
C15 C10 C9 118.8(3) . .
C11 C10 C9 121.6(3) . .
C12 C11 C10 120.1(3) . .
C12 C11 H21 119.9 . .
C10 C11 H21 119.9 . .
H1B O1W H1A 106.2 . .
H2B O2W H2A 106.1 . .
C11 C12 C13 119.8(3) . .
C11 C12 H14 120.1 . .
C13 C12 H14 120.1 . .
C12 C13 C14 120.6(3) . .
C12 C13 H13 119.7 . .
C14 C13 H13 119.7 . .
C13 C14 C15 119.0(3) . .
C13 C14 C16 121.5(3) . .
C15 C14 C16 119.5(3) . .
C10 C15 C14 120.7(3) . .
C10 C15 H11 119.6 . .
C14 C15 H11 119.6 . .
N5 C16 N8 111.0(3) . .
N5 C16 C14 123.9(3) . .
N8 C16 C14 125.0(3) . .
O8 Dy1 O7 96.52(10) . 2_666
O8 Dy1 O3W 92.51(8) . .
O7 Dy1 O3W 72.85(8) 2_666 .
O8 Dy1 O10 133.23(7) . .
O7 Dy1 O10 122.26(7) 2_666 .
O3W Dy1 O10 77.11(4) . .
O8 Dy1 O5W 87.89(8) . .
O7 Dy1 O5W 142.66(8) 2_666 .
O3W Dy1 O5W 144.21(6) . .
O10 Dy1 O5W 76.76(4) . .
O8 Dy1 O4W 155.78(8) . .
O7 Dy1 O4W 76.67(8) 2_666 .
O3W Dy1 O4W 107.2 . .
O10 Dy1 O4W 66.80(4) . .
O5W Dy1 O4W 84.3 . .
O8 Dy1 O6W 76.19(8) . .
O7 Dy1 O6W 74.34(8) 2_666 .
O3W Dy1 O6W 143.70(6) . .
O10 Dy1 O6W 135.06(6) . .
O5W Dy1 O6W 70.8 . .
O4W Dy1 O6W 79.6 . .
O8 Dy1 O9 81.40(9) . .
O7 Dy1 O9 144.64(10) 2_666 .
O3W Dy1 O9 71.99(8) . .
O10 Dy1 O9 51.92(7) . .
O5W Dy1 O9 72.70(8) . .
O4W Dy1 O9 117.62(7) . .
O6W Dy1 O9 137.45(7) . .
O8 Dy1 H3A 104.4 . .
O7 Dy1 H3A 55.7 2_666 .
O3W Dy1 H3A 20.4 . .
O10 Dy1 H3A 81.2 . .
O5W Dy1 H3A 157.6 . .
O4W Dy1 H3A 91.0 . .
O6W Dy1 H3A 129.9 . .
O9 Dy1 H3A 90.4 . .
C8 N1 N2 109.0(3) . .
C8 N1 H1 125.5 . .
N2 N1 H1 125.5 . .
N3 N2 N1 106.5(3) . .
N2 N3 N4 110.9(3) . .
C8 N4 N3 106.1(3) . .
C16 N5 N6 105.1(3) . .
N7 N6 N5 109.4(3) . .
N6 N7 N8 109.5(3) . .
C16 N8 N7 105.0(3) . .
C1 O7 Dy1 152.9(3) . 2_666
C1 O8 Dy1 148.7(2) . .
C9 O9 Dy1 87.7(2) . .
C9 O10 Dy1 99.34(17) . .
Dy1 O3W H3B 126.9 . .
Dy1 O3W H3A 63.0 . .
H3B O3W H3A 111.4 . .
Dy1 O5W H5B 118.1 . .
Dy1 O5W H5A 130.7 . .
H5B O5W H5A 111.1 . .
Dy1 O6W H6B 120.0 . .
Dy1 O6W H6A 128.1 . .
H6B O6W H6A 109.7 . .
Dy1 O4W H4A 117.8 . .
Dy1 O4W H4B 119.9 . .
H4A O4W H4B 109.9 . .

loop_
_geom_bond_atom_site_label_1
_geom_bond_atom_site_label_2
_geom_bond_distance
_geom_bond_site_symmetry_2
C1 O7 1.252(4) .
C1 O8 1.251(4) .
C1 C2 1.499(5) .
C2 C7 1.390(5) .
C2 C3 1.391(5) .
C3 C4 1.376(6) .
C3 H8 0.9300 .
C4 C5 1.383(6) .
C4 H7 0.9300 .
C5 C6 1.400(5) .
C5 H6 0.9300 .
C6 C7 1.385(5) .
C6 C8 1.460(5) .
C7 H4 0.9300 .
C8 N4 1.333(5) .
C8 N1 1.330(5) .
C9 O9 1.254(4) .
C9 O10 1.265(4) .
C9 C10 1.501(5) .
C10 C15 1.381(5) .
C10 C11 1.389(4) .
C11 C12 1.383(4) .
C11 H21 0.9300 .
O1W H1B 0.8426 .
O1W H1A 0.8469 .
O2W H2B 0.8506 .
O2W H2A 0.8443 .
C12 C13 1.384(6) .
C12 H14 0.9300 .
C13 C14 1.387(5) .
C13 H13 0.9300 .
C14 C15 1.391(5) .
C14 C16 1.467(5) .
C15 H11 0.9300 .
C16 N5 1.328(5) .
C16 N8 1.335(5) .
Dy1 O8 2.251(2) .
Dy1 O7 2.318(3) 2_666
Dy1 O3W 2.3294(14) .
Dy1 O10 2.3632(12) .
Dy1 O5W 2.3685(13) .
Dy1 O4W 2.4102(13) .
Dy1 O6W 2.4086(14) .
Dy1 O9 2.617(3) .
Dy1 H3A 2.0891 .
N1 N2 1.339(4) .
N1 H1 0.8600 .
N2 N3 1.292(5) .
N3 N4 1.342(5) .
N5 N6 1.348(4) .
N6 N7 1.299(5) .
N7 N8 1.346(5) .
O7 Dy1 2.318(3) 2_666
O3W H3B 0.8161 .
O3W H3A 0.8192 .
O5W H5B 0.8200 .
O5W H5A 0.8189 .
O6W H6B 0.8228 .
O6W H6A 0.8215 .
O4W H4A 0.8204 .
O4W H4B 0.8236 .
